data_4027464
loop_
_publ_author_name
'Bo Jiang'
'Ying Li'
'Man-Su Tu'
'Shu-Liang Wang'
'Shu-Jiang Tu'
'Guigen Li'

_publ_section_title
;
 Allylic Amination and N-Arylation-Based Domino Reactions Providing Rapid
 Three-Component Strategies to Fused Pyrroles with Different Substituted
 Patterns
;
_journal_name_full 'Journal of Organic Chemistry'
_journal_page_first 7497
_journal_page_last 7505
_journal_paper_doi 10.1021/jo301323r
_journal_volume 77
_journal_year 2012
_chemical_formula_sum 'C25 H25 Cl N2 O3'
_chemical_formula_weight 436.92
_chemical_name_systematic
; 
 ? 
;
_space_group_IT_number 14
_symmetry_cell_setting monoclinic
_symmetry_space_group_name_Hall '-P 2yn'
_symmetry_space_group_name_H-M 'P 1 21/n 1'
_atom_sites_solution_hydrogens geom
_atom_sites_solution_primary direct
_atom_sites_solution_secondary difmap
_audit_creation_method SHELXL-97
_cell_angle_alpha 90.00
_cell_angle_beta 93.4840(10)
_cell_angle_gamma 90.00
_cell_formula_units_Z 4
_cell_length_a 6.5620(8)
_cell_length_b 15.7896(16)
_cell_length_c 22.268(2)
_cell_measurement_reflns_used 947
_cell_measurement_temperature 298(2)
_cell_measurement_theta_max 28.179
_cell_measurement_theta_min 2.241
_cell_volume 2303.0(4)
_computing_cell_refinement 'Bruker SMART'
_computing_data_collection 'Bruker SMART'
_computing_data_reduction 'Bruker SHELXTL'
_computing_molecular_graphics 'Bruker SHELXTL'
_computing_publication_material 'Bruker SHELXTL'
_computing_structure_refinement 'SHELXL-97 (Sheldrick, 1997)'
_computing_structure_solution 'SHELXS-97 (Sheldrick, 1990)'
_diffrn_ambient_temperature 298(2)
_diffrn_measured_fraction_theta_full 0.999
_diffrn_measured_fraction_theta_max 0.999
_diffrn_measurement_device_type 'CCD area detector'
_diffrn_measurement_method 'phi and omega scans'
_diffrn_radiation_monochromator graphite
_diffrn_radiation_source 'fine-focus sealed tube'
_diffrn_radiation_type MoK\a
_diffrn_radiation_wavelength 0.71073
_diffrn_reflns_av_R_equivalents 0.1019
_diffrn_reflns_av_sigmaI/netI 0.1408
_diffrn_reflns_limit_h_max 7
_diffrn_reflns_limit_h_min -7
_diffrn_reflns_limit_k_max 17
_diffrn_reflns_limit_k_min -18
_diffrn_reflns_limit_l_max 21
_diffrn_reflns_limit_l_min -26
_diffrn_reflns_number 11375
_diffrn_reflns_theta_full 25.02
_diffrn_reflns_theta_max 25.02
_diffrn_reflns_theta_min 2.24
_exptl_absorpt_coefficient_mu 0.194
_exptl_absorpt_correction_T_max 0.9904
_exptl_absorpt_correction_T_min 0.9715
_exptl_absorpt_correction_type multi-scan
_exptl_absorpt_process_details sadabs
_exptl_crystal_colour 'pale white'
_exptl_crystal_density_diffrn 1.260
_exptl_crystal_description block
_exptl_crystal_F_000 920
_exptl_crystal_size_max 0.15
_exptl_crystal_size_mid 0.08
_exptl_crystal_size_min 0.05
_refine_diff_density_max 0.303
_refine_diff_density_min -0.325
_refine_diff_density_rms 0.046
_refine_ls_extinction_method none
_refine_ls_goodness_of_fit_ref 0.990
_refine_ls_hydrogen_treatment constr
_refine_ls_matrix_type full
_refine_ls_number_parameters 280
_refine_ls_number_reflns 4058
_refine_ls_number_restraints 0
_refine_ls_restrained_S_all 0.990
_refine_ls_R_factor_all 0.1705
_refine_ls_R_factor_gt 0.0599
_refine_ls_shift/su_max 0.000
_refine_ls_shift/su_mean 0.000
_refine_ls_structure_factor_coef Fsqd
_refine_ls_weighting_details 'calc w=1/[\s^2^(Fo^2^)+(0.0006P)^2^+0.0000P] where P=(Fo^2^+2Fc^2^)/3'
_refine_ls_weighting_scheme calc
_refine_ls_wR_factor_gt 0.0809
_refine_ls_wR_factor_ref 0.0966
_reflns_number_gt 1557
_reflns_number_total 4058
_reflns_threshold_expression >2sigma(I)
_cod_data_source_file jo301323r_si_003.cif
_cod_data_source_block 120512a
_cod_original_cell_volume 2302.9(4)
_cod_database_code 4027464

loop_
_symmetry_equiv_pos_as_xyz
'x, y, z'
'-x+1/2, y+1/2, -z+1/2'
'-x, -y, -z'
'x-1/2, -y-1/2, z-1/2'

loop_
_atom_site_label
_atom_site_type_symbol
_atom_site_fract_x
_atom_site_fract_y
_atom_site_fract_z
_atom_site_U_iso_or_equiv
_atom_site_adp_type
_atom_site_occupancy
_atom_site_symmetry_multiplicity
_atom_site_calc_flag
_atom_site_refinement_flags
Cl1 Cl 0.83691(18) 0.09476(9) 0.01416(6) 0.1064(5) Uani 1 1 d .
N1 N 0.3742(4) 0.4729(2) 0.24729(14) 0.0445(8) Uani 1 1 d .
N2 N 0.2551(4) 0.28976(19) 0.15444(13) 0.0474(9) Uani 1 1 d .
H2 H 0.1267 0.2794 0.1489 0.057 Uiso 1 1 calc R
O1 O 0.5142(4) 0.18845(16) 0.25521(11) 0.0536(8) Uani 1 1 d .
O2 O 0.6863(4) 0.58096(16) 0.23530(11) 0.0626(8) Uani 1 1 d .
H2A H 0.7825 0.6141 0.2347 0.094 Uiso 1 1 calc R
O3 O 0.5400(4) 0.68771(19) 0.28113(14) 0.0849(11) Uani 1 1 d .
C1 C 0.2831(5) 0.4354(3) 0.19466(17) 0.0419(10) Uani 1 1 d .
C2 C 0.3248(5) 0.3513(2) 0.19703(16) 0.0404(10) Uani 1 1 d .
C3 C 0.4482(5) 0.3356(2) 0.25178(16) 0.0406(10) Uani 1 1 d .
C4 C 0.5360(5) 0.2601(3) 0.27724(17) 0.0459(11) Uani 1 1 d .
C5 C 0.6582(6) 0.2721(3) 0.33778(16) 0.0572(12) Uani 1 1 d .
H5A H 0.5681 0.2598 0.3696 0.069 Uiso 1 1 calc R
H5B H 0.7663 0.2301 0.3403 0.069 Uiso 1 1 calc R
C6 C 0.7547(6) 0.3587(3) 0.35058(17) 0.0535(11) Uani 1 1 d .
C7 C 0.5891(5) 0.4266(3) 0.34056(16) 0.0562(12) Uani 1 1 d .
H7A H 0.4958 0.4241 0.3727 0.067 Uiso 1 1 calc R
H7B H 0.6516 0.4823 0.3412 0.067 Uiso 1 1 calc R
C8 C 0.4730(5) 0.4125(3) 0.28081(17) 0.0426(10) Uani 1 1 d .
C9 C 0.5352(6) 0.6169(3) 0.26207(18) 0.0513(11) Uani 1 1 d .
C10 C 0.3497(5) 0.5610(2) 0.26605(16) 0.0489(11) Uani 1 1 d .
H10A H 0.3105 0.5613 0.3073 0.059 Uiso 1 1 calc R
H10B H 0.2381 0.5858 0.2414 0.059 Uiso 1 1 calc R
C11 C 0.1640(6) 0.4864(3) 0.14908(17) 0.0442(10) Uani 1 1 d .
C12 C 0.2456(6) 0.5543(3) 0.11963(18) 0.0619(13) Uani 1 1 d .
H12 H 0.3796 0.5706 0.1296 0.074 Uiso 1 1 calc R
C13 C 0.1312(7) 0.5992(3) 0.07515(19) 0.0725(14) Uani 1 1 d .
H13 H 0.1905 0.6444 0.0559 0.087 Uiso 1 1 calc R
C14 C -0.0696(8) 0.5772(3) 0.05936(19) 0.0644(13) Uani 1 1 d .
C15 C -0.1486(6) 0.5084(3) 0.0880(2) 0.0707(14) Uani 1 1 d .
H15 H -0.2815 0.4914 0.0772 0.085 Uiso 1 1 calc R
C16 C -0.0374(6) 0.4637(3) 0.13245(18) 0.0590(12) Uani 1 1 d .
H16 H -0.0972 0.4182 0.1513 0.071 Uiso 1 1 calc R
C17 C -0.1960(7) 0.6262(3) 0.01103(17) 0.1000(18) Uani 1 1 d .
H17A H -0.1337 0.6803 0.0049 0.150 Uiso 1 1 calc R
H17B H -0.3317 0.6344 0.0238 0.150 Uiso 1 1 calc R
H17C H -0.2018 0.5948 -0.0259 0.150 Uiso 1 1 calc R
C18 C 0.3956(6) 0.2457(2) 0.12126(16) 0.0417(10) Uani 1 1 d .
C19 C 0.5848(6) 0.2775(3) 0.11051(17) 0.0587(12) Uani 1 1 d .
H19 H 0.6226 0.3304 0.1259 0.070 Uiso 1 1 calc R
C20 C 0.7206(6) 0.2328(3) 0.07735(19) 0.0746(15) Uani 1 1 d .
H20 H 0.8480 0.2555 0.0705 0.090 Uiso 1 1 calc R
C21 C 0.6649(7) 0.1539(3) 0.05443(17) 0.0626(13) Uani 1 1 d .
C22 C 0.4748(7) 0.1208(3) 0.06358(17) 0.0600(12) Uani 1 1 d .
H22 H 0.4370 0.0682 0.0478 0.072 Uiso 1 1 calc R
C23 C 0.3409(6) 0.1667(3) 0.09648(16) 0.0486(11) Uani 1 1 d .
H23 H 0.2121 0.1447 0.1023 0.058 Uiso 1 1 calc R
C24 C 0.9269(6) 0.3744(3) 0.30778(18) 0.0803(15) Uani 1 1 d .
H24A H 0.8723 0.3713 0.2669 0.120 Uiso 1 1 calc R
H24B H 1.0311 0.3323 0.3145 0.120 Uiso 1 1 calc R
H24C H 0.9844 0.4296 0.3153 0.120 Uiso 1 1 calc R
C25 C 0.8416(6) 0.3619(3) 0.41573(16) 0.0805(15) Uani 1 1 d .
H25A H 0.9473 0.3201 0.4217 0.121 Uiso 1 1 calc R
H25B H 0.7349 0.3504 0.4422 0.121 Uiso 1 1 calc R
H25C H 0.8973 0.4171 0.4242 0.121 Uiso 1 1 calc R

loop_
_atom_site_aniso_label
_atom_site_aniso_U_11
_atom_site_aniso_U_22
_atom_site_aniso_U_33
_atom_site_aniso_U_23
_atom_site_aniso_U_13
_atom_site_aniso_U_12
Cl1 0.0772(8) 0.1488(14) 0.0936(10) -0.0476(9) 0.0072(8) 0.0238(9)
N1 0.0428(19) 0.035(2) 0.055(2) -0.0033(18) -0.0009(17) 0.0021(18)
N2 0.0373(19) 0.051(2) 0.053(2) -0.0125(18) -0.0109(17) -0.0025(17)
O1 0.0496(17) 0.0361(18) 0.074(2) -0.0001(15) -0.0064(15) -0.0005(15)
O2 0.0525(17) 0.052(2) 0.085(2) -0.0159(16) 0.0186(16) -0.0039(15)
O3 0.072(2) 0.046(2) 0.139(3) -0.037(2) 0.029(2) -0.0077(18)
C1 0.035(2) 0.046(3) 0.044(3) 0.000(2) 0.0002(19) -0.004(2)
C2 0.039(2) 0.033(3) 0.049(3) 0.000(2) 0.006(2) -0.008(2)
C3 0.042(2) 0.033(3) 0.046(3) -0.002(2) -0.001(2) 0.000(2)
C4 0.038(2) 0.050(3) 0.050(3) 0.000(2) 0.004(2) -0.004(2)
C5 0.066(3) 0.058(3) 0.048(3) 0.009(2) -0.004(2) 0.010(3)
C6 0.060(3) 0.055(3) 0.044(3) -0.001(2) -0.009(2) 0.001(3)
C7 0.061(3) 0.060(3) 0.047(3) -0.004(2) -0.002(2) -0.004(2)
C8 0.040(2) 0.039(3) 0.048(3) -0.001(2) 0.002(2) -0.002(2)
C9 0.047(3) 0.047(3) 0.060(3) -0.001(2) 0.001(2) 0.002(3)
C10 0.050(3) 0.048(3) 0.048(3) -0.007(2) 0.001(2) 0.004(2)
C11 0.045(3) 0.042(3) 0.046(3) 0.000(2) 0.001(2) 0.004(2)
C12 0.055(3) 0.056(3) 0.075(3) 0.012(3) 0.003(3) -0.001(3)
C13 0.086(4) 0.060(3) 0.071(3) 0.017(3) 0.006(3) 0.004(3)
C14 0.083(4) 0.060(4) 0.050(3) -0.005(3) 0.002(3) 0.025(3)
C15 0.062(3) 0.082(4) 0.066(4) -0.004(3) -0.017(3) 0.005(3)
C16 0.052(3) 0.064(3) 0.061(3) 0.009(2) -0.001(2) -0.005(3)
C17 0.128(4) 0.108(5) 0.061(3) 0.007(3) -0.022(3) 0.048(4)
C18 0.047(3) 0.038(3) 0.038(3) 0.002(2) -0.011(2) -0.003(2)
C19 0.050(3) 0.064(3) 0.062(3) -0.013(2) 0.008(2) -0.013(3)
C20 0.052(3) 0.104(4) 0.069(3) -0.016(3) 0.013(3) -0.018(3)
C21 0.052(3) 0.088(4) 0.047(3) -0.014(3) -0.001(2) 0.011(3)
C22 0.069(3) 0.059(3) 0.050(3) -0.010(2) -0.012(3) 0.001(3)
C23 0.047(3) 0.050(3) 0.048(3) -0.003(2) -0.007(2) -0.005(2)
C24 0.055(3) 0.101(4) 0.084(3) 0.003(3) 0.004(3) -0.010(3)
C25 0.083(3) 0.097(4) 0.057(3) -0.007(3) -0.028(3) -0.003(3)

loop_
_atom_type_symbol
_atom_type_description
_atom_type_scat_dispersion_real
_atom_type_scat_dispersion_imag
_atom_type_scat_source
C C 0.0033 0.0016 'International Tables Vol C Tables 4.2.6.8 and 6.1.1.4'
H H 0.0000 0.0000 'International Tables Vol C Tables 4.2.6.8 and 6.1.1.4'
N N 0.0061 0.0033 'International Tables Vol C Tables 4.2.6.8 and 6.1.1.4'
O O 0.0106 0.0060 'International Tables Vol C Tables 4.2.6.8 and 6.1.1.4'
Cl Cl 0.1484 0.1585 'International Tables Vol C Tables 4.2.6.8 and 6.1.1.4'

loop_
_geom_angle_atom_site_label_1
_geom_angle_atom_site_label_2
_geom_angle_atom_site_label_3
_geom_angle
C8 N1 C1 109.0(3)
C8 N1 C10 124.8(3)
C1 N1 C10 125.9(3)
C18 N2 C2 119.9(3)
C18 N2 H2 120.1
C2 N2 H2 120.1
C9 O2 H2A 109.5
C2 C1 N1 107.7(3)
C2 C1 C11 131.0(4)
N1 C1 C11 121.2(3)
C1 C2 N2 126.2(4)
C1 C2 C3 107.6(3)
N2 C2 C3 126.2(3)
C8 C3 C4 121.0(4)
C8 C3 C2 106.8(3)
C4 C3 C2 132.2(4)
O1 C4 C3 124.9(4)
O1 C4 C5 120.1(4)
C3 C4 C5 115.0(4)
C6 C5 C4 117.5(3)
C6 C5 H5A 107.9
C4 C5 H5A 107.9
C6 C5 H5B 107.9
C4 C5 H5B 107.9
H5A C5 H5B 107.2
C5 C6 C25 109.5(3)
C5 C6 C7 108.5(3)
C25 C6 C7 109.6(3)
C5 C6 C24 109.9(3)
C25 C6 C24 109.7(3)
C7 C6 C24 109.6(3)
C8 C7 C6 109.9(3)
C8 C7 H7A 109.7
C6 C7 H7A 109.7
C8 C7 H7B 109.7
C6 C7 H7B 109.7
H7A C7 H7B 108.2
N1 C8 C3 108.9(3)
N1 C8 C7 125.6(4)
C3 C8 C7 125.6(4)
O3 C9 O2 124.1(4)
O3 C9 C10 122.0(4)
O2 C9 C10 114.0(4)
N1 C10 C9 115.8(3)
N1 C10 H10A 108.3
C9 C10 H10A 108.3
N1 C10 H10B 108.3
C9 C10 H10B 108.3
H10A C10 H10B 107.4
C12 C11 C16 117.5(4)
C12 C11 C1 123.0(4)
C16 C11 C1 119.5(4)
C11 C12 C13 121.5(4)
C11 C12 H12 119.3
C13 C12 H12 119.3
C14 C13 C12 120.9(4)
C14 C13 H13 119.6
C12 C13 H13 119.6
C15 C14 C13 117.3(4)
C15 C14 C17 121.5(5)
C13 C14 C17 121.2(5)
C14 C15 C16 122.4(4)
C14 C15 H15 118.8
C16 C15 H15 118.8
C15 C16 C11 120.4(4)
C15 C16 H16 119.8
C11 C16 H16 119.8
C14 C17 H17A 109.5
C14 C17 H17B 109.5
H17A C17 H17B 109.5
C14 C17 H17C 109.5
H17A C17 H17C 109.5
H17B C17 H17C 109.5
C19 C18 N2 122.7(4)
C19 C18 C23 118.0(4)
N2 C18 C23 119.2(4)
C18 C19 C20 121.6(4)
C18 C19 H19 119.2
C20 C19 H19 119.2
C19 C20 C21 119.4(4)
C19 C20 H20 120.3
C21 C20 H20 120.3
C22 C21 C20 120.4(4)
C22 C21 Cl1 119.4(4)
C20 C21 Cl1 120.2(4)
C21 C22 C23 119.4(4)
C21 C22 H22 120.3
C23 C22 H22 120.3
C22 C23 C18 121.2(4)
C22 C23 H23 119.4
C18 C23 H23 119.4
C6 C24 H24A 109.5
C6 C24 H24B 109.5
H24A C24 H24B 109.5
C6 C24 H24C 109.5
H24A C24 H24C 109.5
H24B C24 H24C 109.5
C6 C25 H25A 109.5
C6 C25 H25B 109.5
H25A C25 H25B 109.5
C6 C25 H25C 109.5
H25A C25 H25C 109.5
H25B C25 H25C 109.5

loop_
_geom_bond_atom_site_label_1
_geom_bond_atom_site_label_2
_geom_bond_distance
Cl1 C21 1.753(4)
N1 C8 1.352(4)
N1 C1 1.413(4)
N1 C10 1.464(4)
N2 C18 1.401(4)
N2 C2 1.414(4)
N2 H2 0.8600
O1 C4 1.238(4)
O2 C9 1.317(4)
O2 H2A 0.8200
O3 C9 1.195(4)
C1 C2 1.356(4)
C1 C11 1.481(5)
C2 C3 1.443(5)
C3 C8 1.381(4)
C3 C4 1.426(5)
C4 C5 1.538(4)
C5 C6 1.526(5)
C5 H5A 0.9700
C5 H5B 0.9700
C6 C25 1.527(5)
C6 C7 1.534(5)
C6 C24 1.542(5)
C7 C8 1.509(4)
C7 H7A 0.9700
C7 H7B 0.9700
C9 C10 1.511(5)
C10 H10A 0.9700
C10 H10B 0.9700
C11 C12 1.382(5)
C11 C16 1.397(4)
C12 C13 1.399(5)
C12 H12 0.9300
C13 C14 1.387(5)
C13 H13 0.9300
C14 C15 1.376(5)
C14 C17 1.529(5)
C15 C16 1.387(5)
C15 H15 0.9300
C16 H16 0.9300
C17 H17A 0.9600
C17 H17B 0.9600
C17 H17C 0.9600
C18 C19 1.374(4)
C18 C23 1.402(5)
C19 C20 1.385(5)
C19 H19 0.9300
C20 C21 1.388(5)
C20 H20 0.9300
C21 C22 1.378(5)
C22 C23 1.383(5)
C22 H22 0.9300
C23 H23 0.9300
C24 H24A 0.9600
C24 H24B 0.9600
C24 H24C 0.9600
C25 H25A 0.9600
C25 H25B 0.9600
C25 H25C 0.9600

loop_
_geom_torsion_atom_site_label_1
_geom_torsion_atom_site_label_2
_geom_torsion_atom_site_label_3
_geom_torsion_atom_site_label_4
_geom_torsion
C8 N1 C1 C2 0.9(4)
C10 N1 C1 C2 -173.3(3)
C8 N1 C1 C11 -180.0(3)
C10 N1 C1 C11 5.8(5)
N1 C1 C2 N2 177.2(3)
C11 C1 C2 N2 -1.7(6)
N1 C1 C2 C3 -1.1(4)
C11 C1 C2 C3 180.0(3)
C18 N2 C2 C1 116.2(4)
C18 N2 C2 C3 -65.8(5)
C1 C2 C3 C8 0.8(4)
N2 C2 C3 C8 -177.5(3)
C1 C2 C3 C4 -179.8(4)
N2 C2 C3 C4 1.9(6)
C8 C3 C4 O1 177.1(3)
C2 C3 C4 O1 -2.3(6)
C8 C3 C4 C5 -0.4(5)
C2 C3 C4 C5 -179.8(3)
O1 C4 C5 C6 155.4(3)
C3 C4 C5 C6 -27.0(5)
C4 C5 C6 C25 171.8(3)
C4 C5 C6 C7 52.2(4)
C4 C5 C6 C24 -67.6(4)
C5 C6 C7 C8 -48.9(4)
C25 C6 C7 C8 -168.4(3)
C24 C6 C7 C8 71.2(4)
C1 N1 C8 C3 -0.4(4)
C10 N1 C8 C3 173.9(3)
C1 N1 C8 C7 -179.7(3)
C10 N1 C8 C7 -5.4(5)
C4 C3 C8 N1 -179.7(3)
C2 C3 C8 N1 -0.2(4)
C4 C3 C8 C7 -0.4(5)
C2 C3 C8 C7 179.0(3)
C6 C7 C8 N1 -154.0(3)
C6 C7 C8 C3 26.8(5)
C8 N1 C10 C9 77.2(4)
C1 N1 C10 C9 -109.5(4)
O3 C9 C10 N1 -173.1(4)
O2 C9 C10 N1 7.8(5)
C2 C1 C11 C12 -122.3(5)
N1 C1 C11 C12 58.8(5)
C2 C1 C11 C16 54.7(6)
N1 C1 C11 C16 -124.2(4)
C16 C11 C12 C13 0.5(6)
C1 C11 C12 C13 177.5(4)
C11 C12 C13 C14 0.5(7)
C12 C13 C14 C15 -1.7(7)
C12 C13 C14 C17 179.7(4)
C13 C14 C15 C16 2.1(7)
C17 C14 C15 C16 -179.3(4)
C14 C15 C16 C11 -1.2(7)
C12 C11 C16 C15 -0.1(6)
C1 C11 C16 C15 -177.2(4)
C2 N2 C18 C19 -24.6(5)
C2 N2 C18 C23 157.0(3)
N2 C18 C19 C20 -179.7(4)
C23 C18 C19 C20 -1.3(6)
C18 C19 C20 C21 -0.1(6)
C19 C20 C21 C22 1.2(6)
C19 C20 C21 Cl1 -178.2(3)
C20 C21 C22 C23 -0.8(6)
Cl1 C21 C22 C23 178.6(3)
C21 C22 C23 C18 -0.7(6)
C19 C18 C23 C22 1.8(6)
N2 C18 C23 C22 -179.8(3)

loop_
_cod_related_entry_id
_cod_related_entry_database
_cod_related_entry_code
1 ChemSpider 30659530
